data_1552684
loop_
_publ_author_name
'Sun, Na'
'Zheng, Guijuan'
'He, Meijun'
'Feng, Yuanyuan'
'Liu, Junjun'
'Wang, Meicheng'
'Zhang, Hanqi'
'Zhou, Junfei'
'Yao, Guangmin'

_publ_section_title
;
 Grayanane Diterpenoids from the Leaves of <i>Rhododendron auriculatum</i>
 and Their Analgesic Activities.
;
_journal_issue 7
_journal_name_full 'Journal of natural products'
_journal_page_first 1849
_journal_page_last 1860
_journal_paper_doi 10.1021/acs.jnatprod.9b00095
_journal_volume 82
_journal_year 2019
_chemical_absolute_configuration ad
_chemical_formula_sum 'C20.5 H38.5 O10.5'
_chemical_formula_weight 453.01
_space_group_crystal_system monoclinic
_space_group_IT_number 4
_space_group_name_Hall 'P 2yb'
_space_group_name_H-M_alt 'P 1 21 1'
_atom_sites_solution_hydrogens mixed
_audit_creation_method SHELXL-2018/3
_cell_angle_alpha 90
_cell_angle_beta 110.5150(10)
_cell_angle_gamma 90
_cell_formula_units_Z 4
_cell_length_a 18.1477(5)
_cell_length_b 7.1529(2)
_cell_length_c 19.4739(5)
_cell_measurement_reflns_used 9205
_cell_measurement_temperature 173(2)
_cell_measurement_theta_max 66.86
_cell_measurement_theta_min 3.61
_cell_volume 2367.56(11)
_computing_cell_refinement 'Bruker SAINT'
_computing_data_collection 'Bruker APEX2'
_computing_data_reduction 'Bruker SAINT'
_computing_molecular_graphics 'Bruker SHELXTL'
_computing_publication_material 'Bruker SHELXTL'
_computing_structure_refinement 'SHELXL-2018/3 (Sheldrick, 2018)'
_computing_structure_solution 'SHELXS-97 (Sheldrick 2008)'
_diffrn_ambient_temperature 173(2)
_diffrn_measured_fraction_theta_full 0.981
_diffrn_measured_fraction_theta_max 0.981
_diffrn_measurement_device_type 'CCD area detector'
_diffrn_measurement_method 'phi and omega scans'
_diffrn_radiation_type CuK\a
_diffrn_radiation_wavelength 1.54178
_diffrn_reflns_av_R_equivalents 0.0481
_diffrn_reflns_av_unetI/netI 0.0561
_diffrn_reflns_Laue_measured_fraction_full 0.981
_diffrn_reflns_Laue_measured_fraction_max 0.981
_diffrn_reflns_limit_h_max 21
_diffrn_reflns_limit_h_min -21
_diffrn_reflns_limit_k_max 8
_diffrn_reflns_limit_k_min -8
_diffrn_reflns_limit_l_max 22
_diffrn_reflns_limit_l_min -23
_diffrn_reflns_number 15517
_diffrn_reflns_point_group_measured_fraction_full 0.945
_diffrn_reflns_point_group_measured_fraction_max 0.945
_diffrn_reflns_theta_full 66.674
_diffrn_reflns_theta_max 66.674
_diffrn_reflns_theta_min 2.422
_exptl_absorpt_coefficient_mu 0.855
_exptl_absorpt_correction_T_max 0.3182
_exptl_absorpt_correction_T_min 0.1574
_exptl_absorpt_correction_type multi-scan
_exptl_crystal_colour colorless
_exptl_crystal_density_diffrn 1.271
_exptl_crystal_description block
_exptl_crystal_F_000 982
_exptl_crystal_size_max 0.120
_exptl_crystal_size_mid 0.090
_exptl_crystal_size_min 0.090
_refine_diff_density_max 0.644
_refine_diff_density_min -0.427
_refine_diff_density_rms 0.071
_refine_ls_abs_structure_details
;
 Flack x determined using 2101 quotients [(I+)-(I-)]/[(I+)+(I-)]
 (Parsons, Flack and Wagner, Acta Cryst. B69 (2013) 249-259).
;
_refine_ls_abs_structure_Flack -0.06(12)
_refine_ls_extinction_method none
_refine_ls_goodness_of_fit_ref 1.036
_refine_ls_hydrogen_treatment constr
_refine_ls_matrix_type full
_refine_ls_number_parameters 633
_refine_ls_number_reflns 7937
_refine_ls_number_restraints 155
_refine_ls_restrained_S_all 1.036
_refine_ls_R_factor_all 0.0849
_refine_ls_R_factor_gt 0.0649
_refine_ls_shift/su_max 0.000
_refine_ls_shift/su_mean 0.000
_refine_ls_structure_factor_coef Fsqd
_refine_ls_weighting_details 'w=1/[\s^2^(Fo^2^)+(0.1058P)^2^+1.1657P] where P=(Fo^2^+2Fc^2^)/3'
_refine_ls_weighting_scheme calc
_refine_ls_wR_factor_gt 0.1713
_refine_ls_wR_factor_ref 0.1889
_reflns_Friedel_coverage 0.770
_reflns_Friedel_fraction_full 0.901
_reflns_Friedel_fraction_max 0.901
_reflns_number_gt 6179
_reflns_number_total 7937
_reflns_threshold_expression 'I > 2\s(I)'
_cod_data_source_file np9b00095_si_009.cif
_cod_data_source_block shelx
_cod_depositor_comments
;

2022-11-30
Z value and formula fixed to values more according to usual
chemical conventions.                 miguel
;
_cod_original_formula_sum 'C41 H77 O21'
_cod_original_formula_weight 906.02
_cod_original_formula_units_Z 2
_cod_original_sg_symbol_H-M 'P 21'
_cod_database_code 1552684
_shelx_shelxl_version_number 2018/3
_shelx_space_group_comment
;
The symmetry employed for this shelxl refinement is uniquely defined
by the following loop, which should always be used as a source of
symmetry information in preference to the above space-group names.
They are only intended as comments.
;
_shelx_estimated_absorpt_t_min 0.904
_shelx_estimated_absorpt_t_max 0.927

loop_
_space_group_symop_operation_xyz
'x, y, z'
'-x, y+1/2, -z'

loop_
_atom_site_label
_atom_site_type_symbol
_atom_site_fract_x
_atom_site_fract_y
_atom_site_fract_z
_atom_site_U_iso_or_equiv
_atom_site_adp_type
_atom_site_occupancy
_atom_site_site_symmetry_order
_atom_site_calc_flag
_atom_site_refinement_flags_posn
_atom_site_refinement_flags_adp
_atom_site_refinement_flags_occupancy
_atom_site_disorder_assembly
_atom_site_disorder_group
C1 C 0.1604(3) 0.4948(7) 0.9962(3) 0.0288(11) Uani 1 1 d . . . . .
H1 H 0.213042 0.433290 1.009367 0.035 Uiso 1 1 calc R U . . .
C2 C 0.1122(4) 0.3817(8) 1.0316(4) 0.0403(14) Uani 1 1 d D U . . .
H2P H 0.059202 0.440071 1.020406 0.048 Uiso 1 1 calc R U . A 1
C3 C 0.1619(4) 0.4067(9) 1.1146(4) 0.0279(15) Uani 0.733(8) 1 d D U P B 1
H3P H 0.210417 0.328874 1.125246 0.033 Uiso 0.733(8) 1 calc R U P B 1
O1 O 0.1250(3) 0.3523(7) 1.1642(3) 0.0342(14) Uani 0.733(8) 1 d . U P B 1
H1AK H 0.079020 0.395335 1.150250 0.051 Uiso 0.733(8) 1 calc R U P B 1
C3' C 0.1100(14) 0.469(3) 1.0983(12) 0.045(4) Uani 0.267(8) 1 d D U P B 2
H3' H 0.132822 0.366466 1.134379 0.055 Uiso 0.267(8) 1 calc R U P B 2
O1' O 0.0336(10) 0.489(3) 1.1058(10) 0.056(4) Uani 0.267(8) 1 d . U P B 2
H1' H 0.037342 0.466567 1.147934 0.084 Uiso 0.267(8) 1 d R U P B 2
C4 C 0.1880(4) 0.6180(8) 1.1204(3) 0.0403(13) Uani 1 1 d D U . . .
C5 C 0.1725(3) 0.6807(7) 1.0392(3) 0.0290(11) Uani 1 1 d . U . . .
C6 C 0.2371(3) 0.8013(7) 1.0289(3) 0.0289(11) Uani 1 1 d . . . . .
H6 H 0.288791 0.738807 1.054409 0.035 Uiso 1 1 calc R U . . .
C7 C 0.2306(3) 0.8415(7) 0.9492(3) 0.0300(12) Uani 1 1 d . . . . .
H7A H 0.264455 0.950398 0.949799 0.036 Uiso 1 1 calc R U . . .
H7B H 0.175628 0.879199 0.921526 0.036 Uiso 1 1 calc R U . . .
C8 C 0.2525(3) 0.6831(7) 0.9062(3) 0.0255(11) Uani 1 1 d . . . . .
C9 C 0.1864(3) 0.5323(7) 0.8748(3) 0.0279(11) Uani 1 1 d . . . . .
H9 H 0.155942 0.569007 0.823058 0.034 Uiso 1 1 calc R U . . .
C10 C 0.1281(3) 0.5167(7) 0.9137(3) 0.0285(12) Uani 1 1 d . . . . .
C11 C 0.2230(3) 0.3396(7) 0.8718(3) 0.0301(12) Uani 1 1 d . . . . .
H11A H 0.239504 0.281193 0.920936 0.036 Uiso 1 1 calc R U . . .
H11B H 0.182841 0.257965 0.837336 0.036 Uiso 1 1 calc R U . . .
C12 C 0.2942(3) 0.3534(7) 0.8472(3) 0.0279(11) Uani 1 1 d . . . . .
H12A H 0.275546 0.382195 0.794081 0.033 Uiso 1 1 calc R U . . .
H12B H 0.320856 0.230355 0.854321 0.033 Uiso 1 1 calc R U . . .
C13 C 0.3547(3) 0.5038(7) 0.8888(3) 0.0268(11) Uani 1 1 d . . . . .
C14 C 0.3310(3) 0.5851(7) 0.9506(3) 0.0250(11) Uani 1 1 d . . . . .
H14A H 0.370541 0.675524 0.980570 0.030 Uiso 1 1 calc R U . . .
H14B H 0.323083 0.485783 0.982714 0.030 Uiso 1 1 calc R U . . .
C15 C 0.2725(3) 0.7691(7) 0.8400(3) 0.0314(12) Uani 1 1 d . . . . .
H15A H 0.229717 0.741412 0.793100 0.038 Uiso 1 1 calc R U . . .
H15B H 0.278236 0.906522 0.845476 0.038 Uiso 1 1 calc R U . . .
C16 C 0.3499(3) 0.6812(7) 0.8406(3) 0.0284(11) Uani 1 1 d . . . . .
C17 C 0.3565(3) 0.6491(8) 0.7665(3) 0.0346(12) Uani 1 1 d . . . . .
H17A H 0.358660 0.769790 0.743496 0.052 Uiso 1 1 calc R U . . .
H17B H 0.310633 0.578493 0.735500 0.052 Uiso 1 1 calc R U . . .
H17C H 0.404516 0.578103 0.772405 0.052 Uiso 1 1 calc R U . . .
C18 C 0.1471(3) 0.7472(9) 1.1591(3) 0.0386(14) Uani 1 1 d . . . . .
H18A H 0.164196 0.714680 1.211218 0.058 Uiso 1 1 calc R U . . .
H18B H 0.089982 0.731891 1.136804 0.058 Uiso 1 1 calc R U . . .
H18C H 0.161151 0.877411 1.153889 0.058 Uiso 1 1 calc R U . . .
C19 C 0.2776(4) 0.6166(11) 1.1681(4) 0.0536(17) Uani 1 1 d . . . . .
H19A H 0.297959 0.744717 1.173764 0.080 Uiso 1 1 calc R U . . .
H19B H 0.306169 0.540194 1.143911 0.080 Uiso 1 1 calc R U . . .
H19C H 0.284748 0.563918 1.216462 0.080 Uiso 1 1 calc R U . . .
C20 C 0.0515(4) 0.5260(9) 0.8764(4) 0.0459(16) Uani 1 1 d . . . . .
H20A H 0.033012 0.542626 0.824768 0.055 Uiso 1 1 calc R U . . .
H20B H 0.015099 0.515978 0.901374 0.055 Uiso 1 1 calc R U . . .
O2 O 0.1038(3) 0.1905(5) 1.0115(2) 0.0420(10) Uani 1 1 d . . . . .
H2 H 0.074274 0.169859 0.968585 0.063 Uiso 1 1 d R U . . .
O3 O 0.0992(2) 0.7797(5) 1.0108(2) 0.0337(9) Uani 1 1 d . U . . .
H3 H 0.099546 0.869885 1.038582 0.051 Uiso 1 1 calc R U . . .
O4 O 0.2363(2) 0.9762(5) 1.0654(2) 0.0353(9) Uani 1 1 d . . . . .
H4 H 0.275757 1.034662 1.071175 0.053 Uiso 1 1 d R U . . .
O5 O 0.4311(2) 0.4206(5) 0.9125(2) 0.0314(9) Uani 1 1 d . . . . .
H5 H 0.464695 0.499223 0.936400 0.047 Uiso 1 1 calc R U . . .
O6 O 0.4148(2) 0.7999(5) 0.8835(2) 0.0329(9) Uani 1 1 d . . . . .
H6A H 0.447799 0.808326 0.862274 0.049 Uiso 1 1 calc R U . . .
C1A C 0.1462(3) 0.0138(6) 0.4848(3) 0.0225(10) Uani 1 1 d . . . . .
H1A H 0.197547 -0.054392 0.500841 0.027 Uiso 1 1 calc R U . . .
C2A C 0.0895(3) -0.0961(7) 0.5118(3) 0.0286(12) Uani 1 1 d . . . . .
H2A H 0.035025 -0.048929 0.485263 0.034 Uiso 1 1 calc R U . . .
C3A C 0.1111(3) -0.0491(8) 0.5920(3) 0.0382(13) Uani 1 1 d . . . . .
H3A H 0.140704 -0.156682 0.621813 0.046 Uiso 1 1 calc R U . . .
C4A C 0.1667(3) 0.1266(7) 0.6083(3) 0.0275(11) Uani 1 1 d . . . . .
C5A C 0.1577(3) 0.1963(7) 0.5302(3) 0.0242(10) Uani 1 1 d . U . . .
C6A C 0.2251(3) 0.3182(7) 0.5242(3) 0.0232(10) Uani 1 1 d . U . . .
H6A1 H 0.275585 0.251736 0.550688 0.028 Uiso 1 1 calc R U . . .
C7A C 0.2238(3) 0.3616(6) 0.4463(3) 0.0244(10) Uani 1 1 d . U . . .
H7A1 H 0.169488 0.398767 0.416243 0.029 Uiso 1 1 calc R U . . .
H7A2 H 0.257943 0.471534 0.449459 0.029 Uiso 1 1 calc R U . . .
C8A C 0.2496(3) 0.2065(7) 0.4049(3) 0.0245(10) Uani 1 1 d . U . . .
C9A C 0.1837(3) 0.0555(7) 0.3695(3) 0.0248(11) Uani 1 1 d . . . . .
H9A H 0.156981 0.091835 0.316970 0.030 Uiso 1 1 calc R U . . .
C10A C 0.1207(3) 0.0446(6) 0.4034(3) 0.0251(11) Uani 1 1 d . . . . .
C11A C 0.2210(3) -0.1379(7) 0.3697(3) 0.0272(11) Uani 1 1 d . . . . .
H11C H 0.235727 -0.193249 0.419266 0.033 Uiso 1 1 calc R U . . .
H11D H 0.181863 -0.221310 0.335000 0.033 Uiso 1 1 calc R U . . .
C12A C 0.2942(3) -0.1252(7) 0.3478(3) 0.0246(11) Uani 1 1 d . . . . .
H12C H 0.277615 -0.096698 0.294797 0.029 Uiso 1 1 calc R U . . .
H12D H 0.320998 -0.248008 0.356146 0.029 Uiso 1 1 calc R U . . .
C13A C 0.3531(3) 0.0264(6) 0.3913(3) 0.0231(10) Uani 1 1 d . . . . .
C14A C 0.3270(3) 0.1080(6) 0.4514(3) 0.0217(10) Uani 1 1 d . . . . .
H14C H 0.365964 0.198129 0.482347 0.026 Uiso 1 1 calc R U . . .
H14D H 0.317474 0.008959 0.482838 0.026 Uiso 1 1 calc R U . . .
C15A C 0.2740(3) 0.2957(7) 0.3421(3) 0.0259(11) Uani 1 1 d . . . . .
H15C H 0.232210 0.274507 0.293911 0.031 Uiso 1 1 calc R U . . .
H15D H 0.281724 0.432114 0.349882 0.031 Uiso 1 1 calc R U . . .
C16A C 0.3507(3) 0.2032(7) 0.3439(3) 0.0251(11) Uani 1 1 d . . . . .
C17A C 0.3581(3) 0.1677(7) 0.2701(3) 0.0316(12) Uani 1 1 d . . . . .
H17D H 0.363622 0.287153 0.247698 0.047 Uiso 1 1 calc R U . . .
H17E H 0.311019 0.102777 0.238209 0.047 Uiso 1 1 calc R U . . .
H17F H 0.404606 0.090153 0.276505 0.047 Uiso 1 1 calc R U . . .
C18A C 0.1426(3) 0.2708(8) 0.6545(3) 0.0366(13) Uani 1 1 d . . . . .
H18D H 0.146994 0.215321 0.701764 0.055 Uiso 1 1 calc R U . . .
H18E H 0.088087 0.309563 0.628566 0.055 Uiso 1 1 calc R U . . .
H18F H 0.177295 0.379850 0.662652 0.055 Uiso 1 1 calc R U . . .
C19A C 0.2517(3) 0.0677(10) 0.6518(3) 0.0426(15) Uani 1 1 d . . . . .
H19D H 0.285601 0.178577 0.663543 0.064 Uiso 1 1 calc R U . . .
H19E H 0.270161 -0.018948 0.622337 0.064 Uiso 1 1 calc R U . . .
H19F H 0.253724 0.005909 0.697369 0.064 Uiso 1 1 calc R U . . .
C20A C 0.0454(3) 0.0712(8) 0.3614(3) 0.0321(12) Uani 1 1 d . . . . .
H20C H 0.005747 0.071056 0.382802 0.039 Uiso 1 1 calc R U . . .
H20D H 0.031555 0.090159 0.310095 0.039 Uiso 1 1 calc R U . . .
O1A O 0.0398(2) -0.0236(8) 0.6067(2) 0.0540(12) Uani 1 1 d . . . . .
H1A1 H 0.057721 -0.050255 0.650723 0.081 Uiso 1 1 d R U . . .
O2A O 0.0913(2) -0.2908(5) 0.4962(2) 0.0387(10) Uani 1 1 d . . . . .
H2A1 H 0.130901 -0.340195 0.527414 0.058 Uiso 1 1 calc R U . . .
O3A O 0.4158(2) 0.3191(5) 0.3865(2) 0.0283(8) Uani 1 1 d . . . . .
H3A1 H 0.447811 0.330505 0.364360 0.042 Uiso 1 1 calc R U . . .
O4A O 0.08644(19) 0.3011(5) 0.5063(2) 0.0264(8) Uani 1 1 d . . . . .
H4A H 0.076219 0.334505 0.462535 0.040 Uiso 1 1 calc R U . . .
O5A O 0.2260(2) 0.4916(5) 0.5625(2) 0.0304(8) Uani 1 1 d . . . . .
H5A H 0.267542 0.546489 0.567746 0.046 Uiso 1 1 d R U . . .
O6A O 0.42975(19) -0.0583(5) 0.41692(19) 0.0266(8) Uani 1 1 d . . . . .
H6A2 H 0.463620 0.022586 0.438217 0.040 Uiso 1 1 calc R U . . .
O1W O 0.4355(2) 0.6013(5) 0.48685(19) 0.0306(8) Uani 1 1 d . . . . .
H1W1 H 0.436926 0.514972 0.457333 0.046 Uiso 1 1 d R U . . .
H1W2 H 0.442796 0.704643 0.468681 0.046 Uiso 1 1 d R U . . .
O2W O 0.5604(2) 0.5818(5) 0.0150(2) 0.0334(9) Uani 1 1 d . . . . .
H2W1 H 0.558886 0.550237 0.056598 0.050 Uiso 1 1 d R U . . .
H2W2 H 0.564806 0.698345 0.024053 0.050 Uiso 1 1 d R U . . .
O3W O 0.5302(2) 0.4164(6) 0.3290(2) 0.0366(9) Uani 1 1 d . . . . .
H3W1 H 0.575114 0.365210 0.347696 0.055 Uiso 1 1 d R U . . .
H3W2 H 0.540528 0.532313 0.335612 0.055 Uiso 1 1 d R U . . .
O4W O 0.5313(4) 0.8033(9) 0.3404(4) 0.0267(15) Uani 0.5 1 d . . P . .
H4W1 H 0.557900 0.897865 0.336451 0.040 Uiso 0.5 1 d R U P . .
H4W2 H 0.500074 0.838616 0.361698 0.040 Uiso 0.5 1 d R U P . .
O5W O 0.3740(5) 0.6272(18) 0.5963(5) 0.041(2) Uani 0.75(3) 1 d . U P C 5
O5W' O 0.3513(15) 0.715(5) 0.5753(15) 0.037(6) Uani 0.25(3) 1 d . U P C 6
O6W O 0.3614(10) 1.195(3) 1.0779(9) 0.045(4) Uani 0.59(4) 1 d . U P D 3
O6W' O 0.3811(13) 1.116(4) 1.0982(14) 0.046(5) Uani 0.41(4) 1 d . U P D 4
O7W O 0.0327(3) 0.9822(9) 0.8823(3) 0.0416(13) Uani 0.75 1 d . . P E 1
O8W O 0.5239(2) 0.9100(6) 0.8220(2) 0.0373(9) Uani 1 1 d . . . . .
H8W1 H 0.510714 0.896237 0.775919 0.056 Uiso 1 1 d R U . . .
H8W2 H 0.524783 1.026852 0.830221 0.056 Uiso 1 1 d R U . . .
O9W O 0.5279(5) 1.2895(12) 0.8309(6) 0.052(2) Uani 0.5 1 d . U P . .
O9W' O 0.5181(11) 1.115(2) 0.8339(11) 0.055(2) Uani 0.25 1 d . U P . .
O1C O 0.0374(4) 0.0093(14) 0.7483(4) 0.104(2) Uani 1 1 d . U . . .
H1C H 0.055547 0.014452 0.794264 0.156 Uiso 1 1 calc R U . . .
C1C C -0.0332(7) 0.0945(18) 0.7233(6) 0.099(3) Uani 1 1 d . U . . .
H1C1 H -0.030468 0.212366 0.749780 0.149 Uiso 1 1 calc R U . . .
H1C2 H -0.072931 0.013082 0.731245 0.149 Uiso 1 1 calc R U . . .
H1C3 H -0.047623 0.120150 0.670816 0.149 Uiso 1 1 calc R U . . .

loop_
_atom_site_aniso_label
_atom_site_aniso_U_11
_atom_site_aniso_U_22
_atom_site_aniso_U_33
_atom_site_aniso_U_23
_atom_site_aniso_U_13
_atom_site_aniso_U_12
C1 0.033(3) 0.022(2) 0.035(3) -0.003(2) 0.018(2) -0.009(2)
C2 0.056(3) 0.025(3) 0.051(3) -0.006(2) 0.032(3) -0.012(2)
C3 0.032(3) 0.024(3) 0.034(4) 0.006(3) 0.020(3) 0.004(3)
O1 0.043(3) 0.033(3) 0.034(3) 0.006(2) 0.022(2) -0.001(2)
C3' 0.056(7) 0.037(7) 0.048(7) 0.001(6) 0.024(6) -0.001(7)
O1' 0.059(8) 0.056(8) 0.058(8) 0.002(7) 0.026(7) -0.016(7)
C4 0.063(3) 0.030(3) 0.039(3) -0.005(2) 0.031(3) -0.007(3)
C5 0.037(2) 0.022(3) 0.031(3) -0.003(2) 0.017(2) -0.0050(19)
C6 0.034(3) 0.024(3) 0.030(3) -0.004(2) 0.012(2) -0.001(2)
C7 0.032(3) 0.023(3) 0.039(3) 0.000(2) 0.017(2) -0.004(2)
C8 0.027(3) 0.024(2) 0.027(3) 0.003(2) 0.012(2) 0.000(2)
C9 0.029(3) 0.029(3) 0.026(3) -0.002(2) 0.009(2) -0.002(2)
C10 0.031(3) 0.024(3) 0.031(3) -0.010(2) 0.011(2) -0.008(2)
C11 0.032(3) 0.025(3) 0.033(3) -0.006(2) 0.011(2) -0.008(2)
C12 0.036(3) 0.023(2) 0.025(3) -0.004(2) 0.011(2) -0.003(2)
C13 0.027(2) 0.022(2) 0.028(3) 0.002(2) 0.007(2) -0.001(2)
C14 0.031(3) 0.022(2) 0.023(3) 0.000(2) 0.010(2) -0.002(2)
C15 0.032(3) 0.030(3) 0.035(3) 0.006(2) 0.015(2) 0.001(2)
C16 0.035(3) 0.023(3) 0.030(3) -0.001(2) 0.015(2) -0.003(2)
C17 0.042(3) 0.035(3) 0.030(3) 0.000(2) 0.017(2) 0.001(2)
C18 0.041(3) 0.046(3) 0.032(3) -0.009(3) 0.017(2) -0.007(3)
C19 0.060(4) 0.060(4) 0.047(4) 0.010(3) 0.027(3) 0.020(4)
C20 0.036(3) 0.059(4) 0.045(4) -0.017(3) 0.016(3) -0.013(3)
O2 0.057(3) 0.028(2) 0.047(3) -0.0101(18) 0.026(2) -0.0155(19)
O3 0.0396(19) 0.028(2) 0.036(2) -0.0066(16) 0.0160(17) -0.0036(15)
O4 0.0349(19) 0.0288(19) 0.047(2) -0.0140(18) 0.0203(17) -0.0110(17)
O5 0.0267(18) 0.0286(19) 0.038(2) -0.0016(16) 0.0103(16) 0.0006(15)
O6 0.035(2) 0.033(2) 0.034(2) -0.0046(17) 0.0176(16) -0.0100(17)
C1A 0.022(2) 0.020(2) 0.027(3) -0.001(2) 0.0101(19) -0.0012(19)
C2A 0.031(3) 0.020(2) 0.038(3) -0.002(2) 0.016(2) -0.008(2)
C3A 0.041(3) 0.038(3) 0.037(3) 0.003(3) 0.015(2) -0.010(3)
C4A 0.028(2) 0.027(3) 0.028(3) 0.000(2) 0.011(2) 0.001(2)
C5A 0.024(2) 0.021(2) 0.027(3) -0.004(2) 0.0078(19) -0.0027(19)
C6A 0.024(2) 0.019(2) 0.027(3) -0.003(2) 0.0091(19) -0.001(2)
C7A 0.024(2) 0.016(2) 0.031(3) 0.0013(19) 0.0082(19) -0.0007(18)
C8A 0.025(2) 0.021(2) 0.028(3) 0.002(2) 0.0101(19) -0.0008(19)
C9A 0.024(2) 0.023(2) 0.025(3) 0.001(2) 0.005(2) -0.003(2)
C10A 0.025(2) 0.020(2) 0.029(3) -0.007(2) 0.007(2) -0.0062(19)
C11A 0.029(3) 0.022(2) 0.031(3) -0.007(2) 0.012(2) -0.006(2)
C12A 0.026(2) 0.022(2) 0.026(3) -0.005(2) 0.010(2) -0.003(2)
C13A 0.024(2) 0.019(2) 0.025(3) 0.0008(19) 0.007(2) -0.0008(19)
C14A 0.025(2) 0.017(2) 0.024(3) -0.0015(19) 0.008(2) -0.003(2)
C15A 0.028(2) 0.022(2) 0.029(3) 0.007(2) 0.012(2) 0.003(2)
C16A 0.028(3) 0.023(2) 0.026(3) -0.001(2) 0.011(2) -0.002(2)
C17A 0.041(3) 0.028(3) 0.030(3) 0.003(2) 0.017(2) -0.001(2)
C18A 0.039(3) 0.042(3) 0.033(3) -0.007(2) 0.016(2) 0.000(2)
C19A 0.031(3) 0.056(4) 0.037(3) 0.014(3) 0.007(2) 0.012(3)
C20A 0.026(2) 0.039(3) 0.029(3) -0.006(2) 0.006(2) -0.006(2)
O1A 0.043(2) 0.083(3) 0.042(3) -0.010(3) 0.023(2) -0.024(3)
O2A 0.044(2) 0.0218(18) 0.053(3) 0.0000(18) 0.0208(19) -0.0005(17)
O3A 0.0295(18) 0.0235(17) 0.036(2) -0.0035(15) 0.0163(15) -0.0072(15)
O4A 0.0220(16) 0.0246(17) 0.031(2) 0.0001(15) 0.0070(14) 0.0022(15)
O5A 0.0282(17) 0.0265(18) 0.040(2) -0.0130(16) 0.0161(16) -0.0105(16)
O6A 0.0228(17) 0.0213(17) 0.034(2) -0.0013(15) 0.0074(14) 0.0019(14)
O1W 0.0369(19) 0.0220(18) 0.030(2) -0.0012(15) 0.0080(16) -0.0006(15)
O2W 0.040(2) 0.0268(19) 0.032(2) 0.0011(16) 0.0112(17) 0.0010(16)
O3W 0.031(2) 0.041(2) 0.041(2) 0.0057(18) 0.0175(17) 0.0039(17)
O4W 0.028(3) 0.019(3) 0.046(4) -0.018(3) 0.029(3) -0.007(3)
O5W 0.032(4) 0.051(6) 0.041(4) -0.009(4) 0.013(3) -0.006(4)
O5W' 0.028(10) 0.041(13) 0.043(11) -0.011(9) 0.014(8) -0.006(9)
O6W 0.043(6) 0.052(9) 0.044(6) -0.007(6) 0.021(5) -0.021(6)
O6W' 0.051(8) 0.042(10) 0.048(9) -0.003(7) 0.021(7) -0.010(7)
O7W 0.026(2) 0.054(3) 0.041(3) -0.013(3) 0.007(2) 0.006(3)
O8W 0.039(2) 0.041(2) 0.037(2) 0.0036(18) 0.0197(18) 0.0020(17)
O9W 0.053(5) 0.036(4) 0.071(6) -0.004(4) 0.028(4) -0.006(4)
O9W' 0.057(5) 0.039(4) 0.072(6) -0.004(5) 0.026(5) -0.007(4)
O1C 0.078(4) 0.146(7) 0.083(5) 0.015(5) 0.023(3) 0.015(5)
C1C 0.097(7) 0.131(9) 0.075(6) -0.009(6) 0.036(5) 0.044(7)

loop_
_atom_type_symbol
_atom_type_description
_atom_type_scat_dispersion_real
_atom_type_scat_dispersion_imag
_atom_type_scat_source
C C 0.0181 0.0091 'International Tables Vol C Tables 4.2.6.8 and 6.1.1.4'
H H 0.0000 0.0000 'International Tables Vol C Tables 4.2.6.8 and 6.1.1.4'
O O 0.0492 0.0322 'International Tables Vol C Tables 4.2.6.8 and 6.1.1.4'

loop_
_geom_angle_atom_site_label_1
_geom_angle_atom_site_label_2
_geom_angle_atom_site_label_3
_geom_angle
C10 C1 C2 117.7(5)
C10 C1 C5 114.5(4)
C2 C1 C5 101.9(4)
C10 C1 H1 107.3
C2 C1 H1 107.3
C5 C1 H1 107.3
O2 C2 C3' 128.9(10)
O2 C2 C1 114.3(5)
C3' C2 C1 112.1(9)
O2 C2 C3 111.3(5)
C1 C2 C3 101.1(5)
O2 C2 H2P 109.9
C1 C2 H2P 109.9
C3 C2 H2P 109.9
O1 C3 C2 115.9(6)
O1 C3 C4 114.7(5)
C2 C3 C4 103.6(5)
O1 C3 H3P 107.4
C2 C3 H3P 107.4
C4 C3 H3P 107.4
C3 O1 H1AK 109.5
O1' C3' C2 117.4(16)
O1' C3' C4 130.6(16)
C2 C3' C4 102.3(11)
O1' C3' H3' 100.3
C2 C3' H3' 100.3
C4 C3' H3' 100.3
C3' O1' H1' 109.6
C18 C4 C19 107.0(5)
C18 C4 C5 112.0(5)
C19 C4 C5 112.4(5)
C18 C4 C3 115.3(5)
C19 C4 C3 105.1(5)
C5 C4 C3 104.9(5)
C18 C4 C3' 89.9(8)
C19 C4 C3' 138.2(11)
C5 C4 C3' 94.8(9)
O3 C5 C6 108.8(4)
O3 C5 C1 106.2(4)
C6 C5 C1 112.7(4)
O3 C5 C4 110.0(4)
C6 C5 C4 114.8(5)
C1 C5 C4 104.0(4)
O4 C6 C5 106.6(4)
O4 C6 C7 108.9(4)
C5 C6 C7 116.5(4)
O4 C6 H6 108.2
C5 C6 H6 108.2
C7 C6 H6 108.2
C6 C7 C8 117.8(4)
C6 C7 H7A 107.9
C8 C7 H7A 107.9
C6 C7 H7B 107.9
C8 C7 H7B 107.9
H7A C7 H7B 107.2
C7 C8 C14 113.0(4)
C7 C8 C9 114.1(4)
C14 C8 C9 109.5(4)
C7 C8 C15 109.5(4)
C14 C8 C15 101.6(4)
C9 C8 C15 108.2(4)
C10 C9 C11 110.0(4)
C10 C9 C8 115.5(4)
C11 C9 C8 110.4(4)
C10 C9 H9 106.8
C11 C9 H9 106.8
C8 C9 H9 106.8
C20 C10 C9 120.5(5)
C20 C10 C1 121.9(5)
C9 C10 C1 117.6(4)
C12 C11 C9 112.2(4)
C12 C11 H11A 109.2
C9 C11 H11A 109.2
C12 C11 H11B 109.2
C9 C11 H11B 109.2
H11A C11 H11B 107.9
C11 C12 C13 113.7(4)
C11 C12 H12A 108.8
C13 C12 H12A 108.8
C11 C12 H12B 108.8
C13 C12 H12B 108.8
H12A C12 H12B 107.7
O5 C13 C14 114.4(4)
O5 C13 C12 108.0(4)
C14 C13 C12 109.5(4)
O5 C13 C16 112.1(4)
C14 C13 C16 101.0(4)
C12 C13 C16 111.7(4)
C13 C14 C8 101.0(4)
C13 C14 H14A 111.6
C8 C14 H14A 111.6
C13 C14 H14B 111.6
C8 C14 H14B 111.6
H14A C14 H14B 109.4
C16 C15 C8 107.8(4)
C16 C15 H15A 110.2
C8 C15 H15A 110.2
C16 C15 H15B 110.2
C8 C15 H15B 110.2
H15A C15 H15B 108.5
O6 C16 C17 108.5(4)
O6 C16 C15 108.7(4)
C17 C16 C15 115.8(5)
O6 C16 C13 105.4(4)
C17 C16 C13 116.4(4)
C15 C16 C13 101.3(4)
C16 C17 H17A 109.5
C16 C17 H17B 109.5
H17A C17 H17B 109.5
C16 C17 H17C 109.5
H17A C17 H17C 109.5
H17B C17 H17C 109.5
C4 C18 H18A 109.5
C4 C18 H18B 109.5
H18A C18 H18B 109.5
C4 C18 H18C 109.5
H18A C18 H18C 109.5
H18B C18 H18C 109.5
C4 C19 H19A 109.5
C4 C19 H19B 109.5
H19A C19 H19B 109.5
C4 C19 H19C 109.5
H19A C19 H19C 109.5
H19B C19 H19C 109.5
C10 C20 H20A 120.0
C10 C20 H20B 120.0
H20A C20 H20B 120.0
C2 O2 H2 114.7
C5 O3 H3 109.5
C6 O4 H4 111.0
C13 O5 H5 109.5
C16 O6 H6A 109.5
C10A C1A C2A 116.3(4)
C10A C1A C5A 114.1(4)
C2A C1A C5A 102.2(4)
C10A C1A H1A 108.0
C2A C1A H1A 108.0
C5A C1A H1A 108.0
O2A C2A C3A 114.9(5)
O2A C2A C1A 111.1(4)
C3A C2A C1A 106.2(4)
O2A C2A H2A 108.1
C3A C2A H2A 108.1
C1A C2A H2A 108.1
O1A C3A C2A 108.1(5)
O1A C3A C4A 114.7(5)
C2A C3A C4A 107.7(4)
O1A C3A H3A 108.7
C2A C3A H3A 108.7
C4A C3A H3A 108.7
C18A C4A C19A 107.4(5)
C18A C4A C5A 113.9(4)
C19A C4A C5A 111.5(4)
C18A C4A C3A 111.3(4)
C19A C4A C3A 110.0(5)
C5A C4A C3A 102.6(4)
O4A C5A C6A 109.4(4)
O4A C5A C1A 109.3(4)
C6A C5A C1A 112.8(4)
O4A C5A C4A 105.0(4)
C6A C5A C4A 116.3(4)
C1A C5A C4A 103.6(4)
O5A C6A C5A 108.3(4)
O5A C6A C7A 109.2(4)
C5A C6A C7A 116.7(4)
O5A C6A H6A1 107.4
C5A C6A H6A1 107.4
C7A C6A H6A1 107.4
C8A C7A C6A 117.9(4)
C8A C7A H7A1 107.8
C6A C7A H7A1 107.8
C8A C7A H7A2 107.8
C6A C7A H7A2 107.8
H7A1 C7A H7A2 107.2
C7A C8A C14A 113.7(4)
C7A C8A C15A 109.6(4)
C14A C8A C15A 101.2(4)
C7A C8A C9A 113.5(4)
C14A C8A C9A 109.7(4)
C15A C8A C9A 108.3(4)
C10A C9A C11A 110.6(4)
C10A C9A C8A 114.7(4)
C11A C9A C8A 110.4(4)
C10A C9A H9A 106.9
C11A C9A H9A 106.9
C8A C9A H9A 106.9
C20A C10A C1A 122.4(5)
C20A C10A C9A 119.5(5)
C1A C10A C9A 118.0(4)
C12A C11A C9A 111.6(4)
C12A C11A H11C 109.3
C9A C11A H11C 109.3
C12A C11A H11D 109.3
C9A C11A H11D 109.3
H11C C11A H11D 108.0
C11A C12A C13A 112.9(4)
C11A C12A H12C 109.0
C13A C12A H12C 109.0
C11A C12A H12D 109.0
C13A C12A H12D 109.0
H12C C12A H12D 107.8
O6A C13A C14A 114.8(4)
O6A C13A C12A 107.1(4)
C14A C13A C12A 110.3(4)
O6A C13A C16A 111.7(4)
C14A C13A C16A 101.1(4)
C12A C13A C16A 111.9(4)
C13A C14A C8A 100.8(4)
C13A C14A H14C 111.6
C8A C14A H14C 111.6
C13A C14A H14D 111.6
C8A C14A H14D 111.6
H14C C14A H14D 109.4
C16A C15A C8A 108.0(4)
C16A C15A H15C 110.1
C8A C15A H15C 110.1
C16A C15A H15D 110.1
C8A C15A H15D 110.1
H15C C15A H15D 108.4
O3A C16A C17A 108.4(4)
O3A C16A C15A 108.6(4)
C17A C16A C15A 115.8(4)
O3A C16A C13A 106.1(4)
C17A C16A C13A 115.8(4)
C15A C16A C13A 101.5(4)
C16A C17A H17D 109.5
C16A C17A H17E 109.5
H17D C17A H17E 109.5
C16A C17A H17F 109.5
H17D C17A H17F 109.5
H17E C17A H17F 109.5
C4A C18A H18D 109.5
C4A C18A H18E 109.5
H18D C18A H18E 109.5
C4A C18A H18F 109.5
H18D C18A H18F 109.5
H18E C18A H18F 109.5
C4A C19A H19D 109.5
C4A C19A H19E 109.5
H19D C19A H19E 109.5
C4A C19A H19F 109.5
H19D C19A H19F 109.5
H19E C19A H19F 109.5
C10A C20A H20C 120.0
C10A C20A H20D 120.0
H20C C20A H20D 120.0
C3A O1A H1A1 97.1
C2A O2A H2A1 109.5
C16A O3A H3A1 109.5
C5A O4A H4A 109.5
C6A O5A H5A 108.6
C13A O6A H6A2 109.5
H1W1 O1W H1W2 107.7
H2W1 O2W H2W2 95.4
H3W1 O3W H3W2 103.2
H4W1 O4W H4W2 107.7
O9W' O8W H8W1 105.6
O9W' O8W H8W2 4.8
H8W1 O8W H8W2 107.0
O9W O9W' O8W 160.5(17)
O9W O9W' H8W2 156.3
O8W O9W' H8W2 6.3
C1C O1C H1C 109.5
O1C C1C H1C1 109.5
O1C C1C H1C2 109.5
H1C1 C1C H1C2 109.5
O1C C1C H1C3 109.5
H1C1 C1C H1C3 109.5
H1C2 C1C H1C3 109.5

loop_
_geom_bond_atom_site_label_1
_geom_bond_atom_site_label_2
_geom_bond_distance
C1 C10 1.512(8)
C1 C2 1.523(7)
C1 C5 1.545(7)
C1 H1 1.0000
C2 O2 1.416(7)
C2 C3' 1.454(19)
C2 C3 1.560(10)
C2 H2P 1.0000
C3 O1 1.411(8)
C3 C4 1.576(9)
C3 H3P 1.0000
O1 H1AK 0.8400
C3' O1' 1.45(3)
C3' C4 1.70(2)
C3' H3' 1.0000
O1' H1' 0.8151
C4 C18 1.537(8)
C4 C19 1.564(10)
C4 C5 1.572(8)
C5 O3 1.436(7)
C5 C6 1.524(7)
C6 O4 1.441(6)
C6 C7 1.541(8)
C6 H6 1.0000
C7 C8 1.542(7)
C7 H7A 0.9900
C7 H7B 0.9900
C8 C14 1.551(7)
C8 C9 1.569(7)
C8 C15 1.581(7)
C9 C10 1.505(7)
C9 C11 1.541(7)
C9 H9 1.0000
C10 C20 1.326(8)
C11 C12 1.530(7)
C11 H11A 0.9900
C11 H11B 0.9900
C12 C13 1.548(7)
C12 H12A 0.9900
C12 H12B 0.9900
C13 O5 1.430(6)
C13 C14 1.527(7)
C13 C16 1.562(7)
C14 H14A 0.9900
C14 H14B 0.9900
C15 C16 1.534(7)
C15 H15A 0.9900
C15 H15B 0.9900
C16 O6 1.455(6)
C16 C17 1.507(8)
C17 H17A 0.9800
C17 H17B 0.9800
C17 H17C 0.9800
C18 H18A 0.9800
C18 H18B 0.9800
C18 H18C 0.9800
C19 H19A 0.9800
C19 H19B 0.9800
C19 H19C 0.9800
C20 H20A 0.9500
C20 H20B 0.9500
O2 H2 0.8332
O3 H3 0.8400
O4 H4 0.8021
O5 H5 0.8400
O6 H6A 0.8400
C1A C10A 1.505(7)
C1A C2A 1.527(7)
C1A C5A 1.548(6)
C1A H1A 1.0000
C2A O2A 1.428(6)
C2A C3A 1.508(8)
C2A H2A 1.0000
C3A O1A 1.432(7)
C3A C4A 1.572(7)
C3A H3A 1.0000
C4A C18A 1.528(7)
C4A C19A 1.537(7)
C4A C5A 1.556(7)
C5A O4A 1.425(6)
C5A C6A 1.539(7)
C6A O5A 1.444(6)
C6A C7A 1.539(7)
C6A H6A1 1.0000
C7A C8A 1.538(7)
C7A H7A1 0.9900
C7A H7A2 0.9900
C8A C14A 1.548(7)
C8A C15A 1.575(7)
C8A C9A 1.579(7)
C9A C10A 1.509(7)
C9A C11A 1.540(7)
C9A H9A 1.0000
C10A C20A 1.338(7)
C11A C12A 1.533(7)
C11A H11C 0.9900
C11A H11D 0.9900
C12A C13A 1.549(6)
C12A H12C 0.9900
C12A H12D 0.9900
C13A O6A 1.437(6)
C13A C14A 1.524(7)
C13A C16A 1.559(7)
C14A H14C 0.9900
C14A H14D 0.9900
C15A C16A 1.531(7)
C15A H15C 0.9900
C15A H15D 0.9900
C16A O3A 1.444(6)
C16A C17A 1.511(7)
C17A H17D 0.9800
C17A H17E 0.9800
C17A H17F 0.9800
C18A H18D 0.9800
C18A H18E 0.9800
C18A H18F 0.9800
C19A H19D 0.9800
C19A H19E 0.9800
C19A H19F 0.9800
C20A H20C 0.9500
C20A H20D 0.9500
O1A H1A1 0.8251
O2A H2A1 0.8400
O3A H3A1 0.8400
O4A H4A 0.8400
O5A H5A 0.8235
O6A H6A2 0.8400
O1W H1W1 0.8499
O1W H1W2 0.8500
O2W H2W1 0.8507
O2W H2W2 0.8500
O3W H3W1 0.8500
O3W H3W2 0.8501
O4W H4W1 0.8501
O4W H4W2 0.8499
O8W O9W' 1.494(18)
O8W H8W1 0.8500
O8W H8W2 0.8501
O9W O9W' 1.27(2)
O9W' H8W2 0.6507
O1C C1C 1.346(12)
O1C H1C 0.8400
C1C H1C1 0.9800
C1C H1C2 0.9800
C1C H1C3 0.9800
